data_4123792
loop_
_publ_author_name
'Pariyar, Anand'
'Vijaykumar, Gonela'
'Bhunia, Mrinal'
'Dey, Suman Kr'
'Singh, Santosh K.'
'Kurungot, Sreekumar'
'Mandal, Swadhin K.'

_publ_section_title
;
 Switching closed-shell to open-shell phenalenyl: toward designing
 electroactive materials.
;
_journal_issue 18
_journal_name_full 'Journal of the American Chemical Society'
_journal_page_first 5955
_journal_page_last 5960
_journal_paper_doi 10.1021/jacs.5b00272
_journal_volume 137
_journal_year 2015
_chemical_formula_moiety '2(C25 H15 Cl2 Fe N2 O2), 2(C3 H6 O)'
_chemical_formula_sum 'C56 H42 Cl4 Fe2 N4 O6'
_chemical_formula_weight 1120.44
_chemical_name_systematic
;
 ? 
;
_space_group_crystal_system triclinic
_space_group_IT_number 2
_space_group_name_Hall '-P 1'
_space_group_name_H-M_alt 'P -1'
_symmetry_space_group_name_Hall '-P 1'
_symmetry_space_group_name_H-M 'P -1'
_atom_sites_solution_hydrogens geom
_atom_sites_solution_primary iterative
_atom_sites_solution_secondary difmap
_audit_creation_date 2014-10-17
_audit_creation_method
;
  Olex2 1.2-ac2
  (compiled Nov  7 2012 10:32:32, GUI svn.r4372)
;
_cell_angle_alpha 89.019(3)
_cell_angle_beta 80.442(3)
_cell_angle_gamma 75.736(3)
_cell_formula_units_Z 1
_cell_length_a 10.0394(3)
_cell_length_b 10.2786(4)
_cell_length_c 12.2513(5)
_cell_measurement_reflns_used 4189
_cell_measurement_temperature 100.0
_cell_measurement_theta_max 26.3050
_cell_measurement_theta_min 3.2770
_cell_volume 1207.87(8)
_computing_cell_refinement
;
CrysAlisPro, Agilent Technologies,
Version 1.171.37.33c (release 11-04-2014 CrysAlis171 .NET)
(compiled Apr 11 2014,15:12:41)
;
_computing_data_collection
;
CrysAlisPro, Agilent Technologies,
Version 1.171.37.33c (release 11-04-2014 CrysAlis171 .NET)
(compiled Apr 11 2014,15:12:41)
;
_computing_data_reduction
;
CrysAlisPro, Agilent Technologies,
Version 1.171.37.33c (release 11-04-2014 CrysAlis171 .NET)
(compiled Apr 11 2014,15:12:41)
;
_computing_molecular_graphics
;
O. V. Dolomanov, L. J. Bourhis, R. J. Gildea, J. A. K. Howard and H. Puschmann,
OLEX2: a complete structure solution, refinement and analysis program.
J. Appl. Cryst. (2009). 42, 339-341.
;
_computing_publication_material
;
O. V. Dolomanov, L. J. Bourhis, R. J. Gildea, J. A. K. Howard and H. Puschmann,
OLEX2: a complete structure solution, refinement and analysis program.
J. Appl. Cryst. (2009). 42, 339-341.
;
_computing_structure_refinement
;
SHELXL, G.M. Sheldrick, Acta Cryst.
(2008). A64, 112-122
;
_computing_structure_solution
;
olex2.solve (L.J. Bourhis, O.V. Dolomanov, R.J. Gildea, J.A.K. Howard,
H. Puschmann, in preparation, 2011)
;
_diffrn_ambient_temperature 100.0
_diffrn_detector 'CCD plate'
_diffrn_detector_area_resol_mean 15.9160
_diffrn_detector_type Eos
_diffrn_measured_fraction_theta_full 0.9984
_diffrn_measured_fraction_theta_max 0.9984
_diffrn_measurement_details
;
  1 omega  -28.00   90.00   1.0000   10.9650
omega____ theta____ kappa____ phi______ frames
    -       20.0382   19.0000   60.0000 118

  2 omega   25.00   63.00   1.0000   10.9650
omega____ theta____ kappa____ phi______ frames
    -       20.0382  -99.0000    0.0000 38

  3 omega   -4.00   23.00   1.0000   10.9650
omega____ theta____ kappa____ phi______ frames
    -      -18.1632  -99.0000  -90.0000 27

  4 omega    3.00   88.00   1.0000   10.9650
omega____ theta____ kappa____ phi______ frames
    -       20.0382   57.0000  120.0000 85

  5 omega  -30.00   46.00   1.0000   10.9650
omega____ theta____ kappa____ phi______ frames
    -       20.0382  -77.0000 -120.0000 76

  6 omega    3.00   51.00   1.0000   10.9650
omega____ theta____ kappa____ phi______ frames
    -       20.0382   57.0000 -150.0000 48
;
_diffrn_measurement_device 'four-circle diffractometer'
_diffrn_measurement_device_type 'SuperNova, Dual, Cu at zero, Eos'
_diffrn_measurement_method '\w scans'
_diffrn_orient_matrix_UB_11 -0.0221504000
_diffrn_orient_matrix_UB_12 0.0146985000
_diffrn_orient_matrix_UB_13 -0.0518649000
_diffrn_orient_matrix_UB_21 0.0400201000
_diffrn_orient_matrix_UB_22 0.0484067000
_diffrn_orient_matrix_UB_23 -0.0090534000
_diffrn_orient_matrix_UB_31 0.0580902000
_diffrn_orient_matrix_UB_32 -0.0501364000
_diffrn_orient_matrix_UB_33 -0.0260229000
_diffrn_radiation_monochromator mirror
_diffrn_radiation_probe x-ray
_diffrn_radiation_type 'Mo K\a'
_diffrn_radiation_wavelength 0.71073
_diffrn_reflns_av_R_equivalents 0.0256
_diffrn_reflns_av_unetI/netI 0.0425
_diffrn_reflns_limit_h_max 12
_diffrn_reflns_limit_h_min -12
_diffrn_reflns_limit_k_max 12
_diffrn_reflns_limit_k_min -12
_diffrn_reflns_limit_l_max 15
_diffrn_reflns_limit_l_min -14
_diffrn_reflns_number 8651
_diffrn_reflns_theta_full 26.37
_diffrn_reflns_theta_max 26.37
_diffrn_reflns_theta_min 2.89
_diffrn_source 'SuperNova (Mo) X-ray Source'
_exptl_absorpt_coefficient_mu 0.881
_exptl_absorpt_correction_T_max 1.00000
_exptl_absorpt_correction_T_min 0.78408
_exptl_absorpt_correction_type multi-scan
_exptl_absorpt_process_details
;
CrysAlisPro, Agilent Technologies,
Version 1.171.37.33c (release 11-04-2014 CrysAlis171 .NET)
(compiled Apr 11 2014,15:12:41)
Empirical absorption correction using spherical harmonics,
 implemented in SCALE3 ABSPACK scaling algorithm.
;
_exptl_crystal_colour red
_exptl_crystal_colour_primary red
_exptl_crystal_density_diffrn 1.540
_exptl_crystal_density_method 'not measured'
_exptl_crystal_description
;
;
_exptl_crystal_F_000 574
_exptl_crystal_size_max 0.22
_exptl_crystal_size_mid 0.1
_exptl_crystal_size_min 0.06
_refine_diff_density_max 1.020
_refine_diff_density_min -0.780
_refine_diff_density_rms 0.106
_refine_ls_extinction_method none
_refine_ls_goodness_of_fit_ref 1.106
_refine_ls_hydrogen_treatment mixed
_refine_ls_matrix_type full
_refine_ls_number_parameters 327
_refine_ls_number_reflns 4936
_refine_ls_number_restraints 0
_refine_ls_restrained_S_all 1.106
_refine_ls_R_factor_all 0.0491
_refine_ls_R_factor_gt 0.0414
_refine_ls_shift/su_max 0.000
_refine_ls_shift/su_mean 0.000
_refine_ls_structure_factor_coef Fsqd
_refine_ls_weighting_details 'calc w=1/[\s^2^(Fo^2^)+(0.0580P)^2^+1.0806P] where P=(Fo^2^+2Fc^2^)/3'
_refine_ls_weighting_scheme calc
_refine_ls_wR_factor_gt 0.1141
_refine_ls_wR_factor_ref 0.1200
_reflns_number_gt 4321
_reflns_number_total 4936
_reflns_threshold_expression >2sigma(I)
_cod_data_source_file ja5b00272_si_003.cif
_cod_data_source_block feply_1
_cod_original_cell_volume 1207.87(7)
_cod_database_code 4123792
_chemical_oxdiff_formula C39H21O6Fe
_reflns_odcompleteness_completeness 99.84
_reflns_odcompleteness_iscentric 1
_reflns_odcompleteness_theta 26.32
_olex2_refinement_description
;
1. Fixed Uiso
 At 1.2 times of:
  H6 of C6, H5 of C5, H15 of C15, H10 of C10, H9 of C9, H14 of C14, H23 of
  C23, H18 of C18, H16 of C16, H21 of C21, H3 of C3, H2 of C2, H19 of C19, H22
  of C22, H7 of C7
 At 1.5 times of:
  {H26A,H26B,H26C} of C26, {H28A,H28B,H28C} of C28
2.a Aromatic/amide H refined with riding coordinates:
 C22(H22), C7(H7), C6(H6), C21(H21), C16(H16), C18(H18), C23(H23), C14(H14),
 C9(H9), C10(H10), C15(H15), C5(H5), C19(H19), C2(H2), C3(H3)
2.b Idealised Me refined as rotating group:
 C28(H28A,H28B,H28C), C26(H26A,H26B,H26C)
;
_olex2_submission_special_instructions 'No special instructions were received'

loop_
_space_group_symop_id
_space_group_symop_operation_xyz
1 'x, y, z'
2 '-x, -y, -z'

loop_
_atom_site_label
_atom_site_type_symbol
_atom_site_fract_x
_atom_site_fract_y
_atom_site_fract_z
_atom_site_U_iso_or_equiv
_atom_site_adp_type
_atom_site_occupancy
_atom_site_symmetry_multiplicity
_atom_site_calc_flag
_atom_site_refinement_flags
Cl2 Cl 0.36197(6) 0.35899(6) 0.21456(5) 0.01790(16) Uani 1 1 d .
Cl1 Cl 0.02299(6) 0.53659(7) 0.30711(6) 0.01988(16) Uani 1 1 d .
O2 O 0.20773(18) 0.60360(18) 0.08200(15) 0.0171(4) Uani 1 1 d .
O1 O 0.14816(18) 0.78138(18) 0.25413(15) 0.0174(4) Uani 1 1 d .
N1 N 0.4332(2) 0.6341(2) 0.20044(18) 0.0144(4) Uani 1 1 d .
N2 N 0.2842(2) 0.6112(2) 0.40011(18) 0.0150(4) Uani 1 1 d .
C13 C -0.0935(3) 0.8834(3) 0.0559(2) 0.0163(5) Uani 1 1 d .
C22 C 0.2499(3) 0.6260(3) 0.5980(2) 0.0178(5) Uani 1 1 d .
H22 H 0.1921 0.6195 0.6665 0.021 Uiso 1 1 calc R
C8 C -0.1238(3) 0.8437(3) -0.0450(2) 0.0182(6) Uani 1 1 d .
C25 C 0.4875(3) 0.6573(2) 0.2911(2) 0.0146(5) Uani 1 1 d .
C7 C -0.2410(3) 0.9186(3) -0.0863(3) 0.0230(6) Uani 1 1 d .
H7 H -0.2614 0.8914 -0.1541 0.028 Uiso 1 1 calc R
C20 C 0.4566(3) 0.6716(2) 0.4937(2) 0.0153(5) Uani 1 1 d .
C6 C -0.3272(3) 1.0316(3) -0.0294(3) 0.0253(6) Uani 1 1 d .
H6 H -0.4059 1.0818 -0.0584 0.030 Uiso 1 1 calc R
C11 C 0.1051(3) 0.6846(3) 0.0443(2) 0.0161(5) Uani 1 1 d .
C24 C 0.4065(2) 0.6471(2) 0.3978(2) 0.0140(5) Uani 1 1 d .
C4 C -0.1831(3) 0.9988(3) 0.1143(2) 0.0198(6) Uani 1 1 d .
C21 C 0.3736(3) 0.6595(2) 0.5965(2) 0.0166(5) Uani 1 1 d .
H21 H 0.4035 0.6745 0.6638 0.020 Uiso 1 1 calc R
C12 C 0.0215(3) 0.8034(2) 0.1028(2) 0.0151(5) Uani 1 1 d .
C1 C 0.0479(3) 0.8448(3) 0.2061(2) 0.0161(5) Uani 1 1 d .
C16 C 0.6929(3) 0.6922(3) 0.1759(2) 0.0186(6) Uani 1 1 d .
H16 H 0.7819 0.7113 0.1663 0.022 Uiso 1 1 calc R
C18 C 0.6648(3) 0.7149(3) 0.3828(2) 0.0190(6) Uani 1 1 d .
H18 H 0.7513 0.7383 0.3782 0.023 Uiso 1 1 calc R
C17 C 0.6167(3) 0.6891(2) 0.2834(2) 0.0158(5) Uani 1 1 d .
C23 C 0.2082(3) 0.6012(3) 0.4981(2) 0.0172(5) Uani 1 1 d .
H23 H 0.1226 0.5765 0.5007 0.021 Uiso 1 1 calc R
C27 C 0.2340(4) 0.0330(3) 0.4325(3) 0.0412(9) Uani 1 1 d .
C14 C 0.5067(3) 0.6397(2) 0.1008(2) 0.0163(5) Uani 1 1 d .
H14 H 0.4687 0.6242 0.0376 0.020 Uiso 1 1 calc R
C9 C -0.0370(3) 0.7251(3) -0.1011(2) 0.0213(6) Uani 1 1 d .
H9 H -0.0564 0.6982 -0.1693 0.026 Uiso 1 1 calc R
C10 C 0.0736(3) 0.6494(3) -0.0586(2) 0.0199(6) Uani 1 1 d .
H10 H 0.1308 0.5717 -0.0986 0.024 Uiso 1 1 calc R
C15 C 0.6378(3) 0.6675(3) 0.0850(2) 0.0194(6) Uani 1 1 d .
H15 H 0.6883 0.6693 0.0124 0.023 Uiso 1 1 calc R
C5 C -0.2986(3) 1.0712(3) 0.0695(3) 0.0248(6) Uani 1 1 d .
H5 H -0.3582 1.1490 0.1079 0.030 Uiso 1 1 calc R
O3 O 0.2138(4) -0.0521(3) 0.4980(3) 0.0929(15) Uani 1 1 d .
C19 C 0.5878(3) 0.7061(3) 0.4834(2) 0.0181(5) Uani 1 1 d .
H19 H 0.6215 0.7231 0.5484 0.022 Uiso 1 1 calc R
C28 C 0.1221(4) 0.1577(3) 0.4262(3) 0.0366(8) Uani 1 1 d .
H28A H 0.0390 0.1539 0.4796 0.055 Uiso 1 1 calc R
H28B H 0.0991 0.1652 0.3513 0.055 Uiso 1 1 calc R
H28C H 0.1548 0.2360 0.4437 0.055 Uiso 1 1 calc R
C26 C 0.3671(4) 0.0116(3) 0.3516(3) 0.0393(8) Uani 1 1 d .
H26A H 0.4457 -0.0292 0.3890 0.059 Uiso 1 1 calc R
H26B H 0.3782 0.0982 0.3219 0.059 Uiso 1 1 calc R
H26C H 0.3645 -0.0481 0.2909 0.059 Uiso 1 1 calc R
C2 C -0.0444(3) 0.9625(3) 0.2623(2) 0.0218(6) Uani 1 1 d .
H2 H -0.0281 0.9903 0.3315 0.026 Uiso 1 1 calc R
C3 C -0.1546(3) 1.0349(3) 0.2185(2) 0.0234(6) Uani 1 1 d .
H3 H -0.2143 1.1117 0.2582 0.028 Uiso 1 1 calc R
Fe1 Fe 0.23352(4) 0.58290(3) 0.23698(3) 0.01385(12) Uani 1 1 d .

loop_
_atom_site_aniso_label
_atom_site_aniso_U_11
_atom_site_aniso_U_22
_atom_site_aniso_U_33
_atom_site_aniso_U_23
_atom_site_aniso_U_13
_atom_site_aniso_U_12
Cl2 0.0197(3) 0.0165(3) 0.0174(3) 0.0012(2) -0.0056(2) -0.0027(2)
Cl1 0.0151(3) 0.0255(3) 0.0201(4) -0.0001(3) -0.0015(2) -0.0079(2)
O2 0.0157(9) 0.0183(9) 0.0152(10) 0.0012(7) -0.0034(7) 0.0005(7)
O1 0.0200(9) 0.0169(9) 0.0159(10) 0.0005(7) -0.0055(7) -0.0041(7)
N1 0.0141(10) 0.0133(10) 0.0149(11) 0.0028(8) -0.0022(8) -0.0022(8)
N2 0.0147(10) 0.0152(10) 0.0149(11) 0.0019(8) -0.0031(8) -0.0029(8)
C13 0.0139(12) 0.0160(12) 0.0199(14) 0.0054(10) -0.0022(10) -0.0062(10)
C22 0.0194(13) 0.0175(13) 0.0147(13) 0.0008(10) -0.0004(10) -0.0027(10)
C8 0.0178(13) 0.0196(13) 0.0191(14) 0.0060(11) -0.0049(11) -0.0073(10)
C25 0.0135(12) 0.0121(12) 0.0170(13) 0.0029(10) -0.0032(10) -0.0006(9)
C7 0.0211(14) 0.0258(15) 0.0252(16) 0.0076(12) -0.0107(12) -0.0076(11)
C20 0.0162(12) 0.0117(12) 0.0175(14) -0.0011(10) -0.0046(10) -0.0014(9)
C6 0.0174(13) 0.0225(14) 0.0357(18) 0.0099(12) -0.0087(12) -0.0024(11)
C11 0.0153(12) 0.0187(13) 0.0151(13) 0.0037(10) -0.0026(10) -0.0061(10)
C24 0.0128(12) 0.0116(12) 0.0166(13) 0.0020(10) -0.0029(10) -0.0010(9)
C4 0.0170(13) 0.0174(13) 0.0241(15) 0.0033(11) -0.0005(11) -0.0050(10)
C21 0.0187(13) 0.0157(12) 0.0144(13) -0.0001(10) -0.0061(10) -0.0003(10)
C12 0.0127(12) 0.0158(12) 0.0171(14) 0.0032(10) -0.0027(10) -0.0039(9)
C1 0.0162(12) 0.0158(12) 0.0168(14) 0.0023(10) -0.0002(10) -0.0064(10)
C16 0.0139(12) 0.0171(13) 0.0237(15) 0.0041(11) 0.0000(11) -0.0041(10)
C18 0.0142(12) 0.0203(13) 0.0243(15) 0.0015(11) -0.0057(11) -0.0063(10)
C17 0.0140(12) 0.0134(12) 0.0193(14) 0.0021(10) -0.0023(10) -0.0026(9)
C23 0.0156(12) 0.0182(13) 0.0176(14) 0.0025(10) -0.0016(10) -0.0048(10)
C27 0.068(3) 0.0261(17) 0.0235(18) -0.0001(14) -0.0075(16) -0.0005(16)
C14 0.0191(13) 0.0148(12) 0.0143(13) 0.0019(10) -0.0028(10) -0.0029(10)
C9 0.0271(14) 0.0227(14) 0.0164(14) 0.0025(11) -0.0084(11) -0.0075(11)
C10 0.0217(14) 0.0183(13) 0.0184(14) -0.0010(11) -0.0057(11) -0.0006(10)
C15 0.0180(13) 0.0188(13) 0.0184(14) 0.0038(11) 0.0011(11) -0.0021(10)
C5 0.0192(14) 0.0174(14) 0.0352(18) 0.0056(12) -0.0029(12) -0.0010(10)
O3 0.124(3) 0.0534(19) 0.051(2) 0.0246(16) 0.037(2) 0.0362(19)
C19 0.0172(13) 0.0181(13) 0.0199(14) -0.0008(10) -0.0077(11) -0.0028(10)
C28 0.0398(19) 0.0276(17) 0.045(2) 0.0052(15) -0.0157(16) -0.0072(14)
C26 0.050(2) 0.0309(18) 0.035(2) 0.0049(15) -0.0157(16) -0.0012(15)
C2 0.0241(14) 0.0211(14) 0.0200(15) -0.0017(11) -0.0004(11) -0.0071(11)
C3 0.0236(14) 0.0177(13) 0.0252(16) -0.0029(11) 0.0005(12) -0.0008(11)
Fe1 0.0128(2) 0.0167(2) 0.0123(2) 0.00102(14) -0.00296(14) -0.00383(14)

loop_
_atom_type_symbol
_atom_type_description
_atom_type_scat_dispersion_real
_atom_type_scat_dispersion_imag
_atom_type_scat_source
C C 0.0033 0.0016 'International Tables Vol C Tables 4.2.6.8 and 6.1.1.4'
H H 0.0000 0.0000 'International Tables Vol C Tables 4.2.6.8 and 6.1.1.4'
Cl Cl 0.1484 0.1585 'International Tables Vol C Tables 4.2.6.8 and 6.1.1.4'
Fe Fe 0.3463 0.8444 'International Tables Vol C Tables 4.2.6.8 and 6.1.1.4'
N N 0.0061 0.0033 'International Tables Vol C Tables 4.2.6.8 and 6.1.1.4'
O O 0.0106 0.0060 'International Tables Vol C Tables 4.2.6.8 and 6.1.1.4'

loop_
_geom_angle_atom_site_label_1
_geom_angle_atom_site_label_2
_geom_angle_atom_site_label_3
_geom_angle
C11 O2 Fe1 126.88(17)
C1 O1 Fe1 124.44(17)
C25 N1 Fe1 114.91(17)
C14 N1 C25 118.6(2)
C14 N1 Fe1 126.42(18)
C24 N2 Fe1 114.37(17)
C23 N2 C24 118.1(2)
C23 N2 Fe1 127.46(18)
C8 C13 C4 119.1(2)
C8 C13 C12 120.5(2)
C4 C13 C12 120.3(2)
C21 C22 C23 120.0(2)
C13 C8 C9 119.0(2)
C7 C8 C13 119.8(2)
C7 C8 C9 121.2(3)
N1 C25 C24 117.1(2)
N1 C25 C17 122.9(2)
C17 C25 C24 120.0(2)
C6 C7 C8 120.8(3)
C24 C20 C21 117.3(2)
C24 C20 C19 119.3(2)
C21 C20 C19 123.4(2)
C5 C6 C7 119.9(3)
O2 C11 C12 123.1(2)
O2 C11 C10 117.7(2)
C10 C11 C12 119.3(2)
N2 C24 C25 117.4(2)
N2 C24 C20 123.1(2)
C20 C24 C25 119.5(2)
C13 C4 C3 118.6(2)
C5 C4 C13 119.2(3)
C5 C4 C3 122.2(3)
C22 C21 C20 119.2(2)
C11 C12 C13 118.7(2)
C11 C12 C1 122.1(2)
C1 C12 C13 119.2(2)
O1 C1 C12 124.0(2)
O1 C1 C2 117.1(2)
C12 C1 C2 118.9(2)
C15 C16 C17 119.8(2)
C19 C18 C17 120.6(2)
C25 C17 C16 116.8(2)
C25 C17 C18 119.3(2)
C16 C17 C18 123.9(2)
N2 C23 C22 122.3(2)
O3 C27 C28 120.2(4)
O3 C27 C26 120.9(3)
C28 C27 C26 118.8(3)
N1 C14 C15 122.6(2)
C10 C9 C8 121.2(3)
C9 C10 C11 121.4(2)
C16 C15 C14 119.2(3)
C6 C5 C4 121.3(3)
C18 C19 C20 121.3(2)
C3 C2 C1 121.2(3)
C2 C3 C4 121.8(3)
Cl1 Fe1 Cl2 96.07(3)
O2 Fe1 Cl2 95.11(5)
O2 Fe1 Cl1 97.86(6)
O2 Fe1 O1 85.96(7)
O2 Fe1 N1 91.57(8)
O2 Fe1 N2 163.62(8)
O1 Fe1 Cl2 172.29(6)
O1 Fe1 Cl1 91.35(6)
O1 Fe1 N1 86.33(8)
O1 Fe1 N2 82.47(8)
N1 Fe1 Cl2 86.00(6)
N1 Fe1 Cl1 170.11(6)
N1 Fe1 N2 76.19(8)
N2 Fe1 Cl2 94.86(6)
N2 Fe1 Cl1 93.98(6)

loop_
_geom_bond_atom_site_label_1
_geom_bond_atom_site_label_2
_geom_bond_distance
Cl2 Fe1 2.3403(7)
Cl1 Fe1 2.3046(7)
O2 C11 1.300(3)
O2 Fe1 1.9595(19)
O1 C1 1.282(3)
O1 Fe1 2.0084(18)
N1 C25 1.364(3)
N1 C14 1.326(3)
N1 Fe1 2.170(2)
N2 C24 1.363(3)
N2 C23 1.328(3)
N2 Fe1 2.184(2)
C13 C8 1.411(4)
C13 C4 1.420(4)
C13 C12 1.441(3)
C22 C21 1.365(4)
C22 C23 1.404(4)
C8 C7 1.405(4)
C8 C9 1.422(4)
C25 C24 1.437(4)
C25 C17 1.402(4)
C7 C6 1.384(4)
C20 C24 1.402(4)
C20 C21 1.411(4)
C20 C19 1.431(4)
C6 C5 1.381(4)
C11 C12 1.426(4)
C11 C10 1.423(4)
C4 C5 1.405(4)
C4 C3 1.428(4)
C12 C1 1.428(4)
C1 C2 1.435(4)
C16 C17 1.414(4)
C16 C15 1.376(4)
C18 C17 1.434(4)
C18 C19 1.356(4)
C27 O3 1.208(5)
C27 C28 1.492(5)
C27 C26 1.496(5)
C14 C15 1.396(4)
C9 C10 1.365(4)
C2 C3 1.358(4)
